data_1520998
loop_
_publ_author_name
'Daidouh, A.'
'Pico, C.'
'Veiga, M.L.'

_publ_section_title
;
 Structure features and ionic conductivity of the A M4 (P O4)3
 orthophosphates: (A = Na, K, Rb; M = Ni, Mn)
;
_journal_name_full 'Solid State Ionics'
_journal_page_first 109
_journal_page_last 117
_journal_volume 124
_journal_year 1999
_chemical_formula_sum 'K Ni4 O12 P3'
_chemical_name_systematic 'K Ni4 (P O4)3'
_space_group_IT_number 58
_symmetry_space_group_name_Hall '-P 2n 2'
_symmetry_space_group_name_H-M 'P m n n'
_cell_angle_alpha 90
_cell_angle_beta 90
_cell_angle_gamma 90
_cell_formula_units_Z 4
_cell_length_a 6.152
_cell_length_b 16.214
_cell_length_c 9.484
_cell_volume 946.015
_citation_journal_id_ASTM SSIOD3
_cod_data_source_file Daidouh_SSIOD3_1999_758.cif
_cod_data_source_block K1Ni4O12P3
_cod_original_cell_volume 946.0151
_cod_original_sg_symbol_Hall '-P 2 2n (z,x,y)'
_cod_original_formula_sum 'K1 Ni4 O12 P3'
_cod_database_code 1520998

loop_
_symmetry_equiv_pos_as_xyz
x,y,z
x,-y,-z
-x+1/2,y+1/2,-z+1/2
-x+1/2,-y+1/2,z+1/2
-x,-y,-z
-x,y,z
x-1/2,-y-1/2,z-1/2
x-1/2,y-1/2,-z-1/2

loop_
_atom_site_label
_atom_site_type_symbol
_atom_site_fract_x
_atom_site_fract_y
_atom_site_fract_z
_atom_site_occupancy
_atom_site_U_iso_or_equiv
P2 P+5 0.5 0.221 0.953 1 0.0
K1 K+1 0.5 0.031 0.796 1 0.0
O3 O-2 0.305 0.113 0.593 1 0.0
O1 O-2 0.5 0.169 0.383 1 0.0
O2 O-2 0.5 0.222 0.117 1 0.0
O7 O-2 0.204 0.084 0.157 1 0.0
O8 O-2 0.71 0.177 0.89 1 0.0
Ni2 Ni+2 0 0.141 0.985 1 0.0
O4 O-2 0 0.185 0.394 1 0.0
O6 O-2 0 0.044 0.867 1 0.0
Ni1 Ni+2 0 0.091 0.536 1 0.0
Ni3 Ni+2 0.255 0.204 0.25 1 0.0
P3 P+5 0 0.036 0.208 1 0.0
O5 O-2 0.5 0.243 0.605 1 0.0
P1 P+5 0.5 0.16 0.542 1 0.0
O9 O-2 0 0.023 0.357 1 0.0
